data_4337149
loop_
_publ_author_name
'Almodares, Zahra'
'Lucas, Stephanie J.'
'Crossley, Benjamin D.'
'Basri, Aida M.'
'Pask, Christopher M.'
'Hebden, Andrew J.'
'Phillips, Roger M.'
'McGowan, Patrick C.'

_publ_section_title
;
 Rhodium, iridium, and ruthenium half-sandwich picolinamide complexes as
 anticancer agents.
;
_journal_issue 2
_journal_name_full 'Inorganic chemistry'
_journal_page_first 727
_journal_page_last 736
_journal_paper_doi 10.1021/ic401529u
_journal_volume 53
_journal_year 2014
_chemical_formula_moiety 'C22 H25 Cl2 N2 O2.50 Ru'
_chemical_formula_sum 'C22 H25 Cl2 N2 O2.5 Ru'
_chemical_formula_weight 529.41
_chemical_name_systematic
; 
 ? 
;
_space_group_IT_number 14
_symmetry_cell_setting monoclinic
_symmetry_space_group_name_Hall '-P 2yn'
_symmetry_space_group_name_H-M 'P 1 21/n 1'
_atom_sites_solution_hydrogens geom
_atom_sites_solution_primary direct
_atom_sites_solution_secondary difmap
_audit_creation_method SHELXL-97
_cell_angle_alpha 90.00
_cell_angle_beta 102.2500(10)
_cell_angle_gamma 90.00
_cell_formula_units_Z 8
_cell_length_a 17.8200(4)
_cell_length_b 10.5378(2)
_cell_length_c 24.2106(6)
_cell_measurement_reflns_used 10185
_cell_measurement_temperature 150(2)
_cell_measurement_theta_max 27.49
_cell_measurement_theta_min 2.50
_cell_volume 4442.84(17)
_computing_cell_refinement 'APEX 2 software, Bruker Nonius 2004'
_computing_data_collection 'APEX 2 software, Bruker Nonius 2004'
_computing_data_reduction 'SAINT, Bruker Nonius 2004'
_computing_molecular_graphics 'ORTEX (McArdle, 1995)'
_computing_publication_material 'local program'
_computing_structure_refinement 'SHELXL-97 (Sheldrick, 1997)'
_computing_structure_solution 'SHELXS-97 (Sheldrick, 1990)'
_diffrn_ambient_temperature 150(2)
_diffrn_detector_area_resol_mean '120 microns'
_diffrn_measured_fraction_theta_full 0.999
_diffrn_measured_fraction_theta_max 0.999
_diffrn_measurement_device_type 'Bruker X8 Apex diffractometer'
_diffrn_measurement_method 'Rotation images'
_diffrn_radiation_monochromator graphite
_diffrn_radiation_source 'fine-focus sealed tube'
_diffrn_radiation_type MoK\a
_diffrn_radiation_wavelength 0.71073
_diffrn_reflns_av_R_equivalents 0.0234
_diffrn_reflns_av_sigmaI/netI 0.0198
_diffrn_reflns_limit_h_max 23
_diffrn_reflns_limit_h_min -17
_diffrn_reflns_limit_k_max 13
_diffrn_reflns_limit_k_min -11
_diffrn_reflns_limit_l_max 31
_diffrn_reflns_limit_l_min -31
_diffrn_reflns_number 41538
_diffrn_reflns_theta_full 27.49
_diffrn_reflns_theta_max 27.49
_diffrn_reflns_theta_min 2.12
_diffrn_standards_decay_% 0
_diffrn_standards_interval_count 0
_diffrn_standards_interval_time 0
_diffrn_standards_number 0
_exptl_absorpt_coefficient_mu 0.970
_exptl_absorpt_correction_T_max 0.8682
_exptl_absorpt_correction_T_min 0.6919
_exptl_absorpt_correction_type multi-scan
_exptl_absorpt_process_details
;
Sheldrick, G.M. (2002). SADABS v. 2.03. University of Gottingen, Germany.
;
_exptl_crystal_colour Orange
_exptl_crystal_density_diffrn 1.583
_exptl_crystal_density_method 'not measured'
_exptl_crystal_description Fragment
_exptl_crystal_F_000 2152
_exptl_crystal_size_max 0.41
_exptl_crystal_size_mid 0.33
_exptl_crystal_size_min 0.15
_refine_diff_density_max 3.069
_refine_diff_density_min -0.550
_refine_diff_density_rms 0.076
_refine_ls_extinction_method none
_refine_ls_goodness_of_fit_ref 1.053
_refine_ls_hydrogen_treatment refall
_refine_ls_matrix_type full
_refine_ls_number_parameters 562
_refine_ls_number_reflns 10185
_refine_ls_number_restraints 0
_refine_ls_restrained_S_all 1.053
_refine_ls_R_factor_all 0.0357
_refine_ls_R_factor_gt 0.0284
_refine_ls_shift/su_max 0.002
_refine_ls_shift/su_mean 0.000
_refine_ls_structure_factor_coef Fsqd
_refine_ls_weighting_details 'calc w=1/[\s^2^(Fo^2^)+(0.0303P)^2^+7.5003P] where P=(Fo^2^+2Fc^2^)/3'
_refine_ls_weighting_scheme calc
_refine_ls_wR_factor_gt 0.0726
_refine_ls_wR_factor_ref 0.0785
_reflns_number_gt 8799
_reflns_number_total 10185
_reflns_threshold_expression >2sigma(I)
_cod_data_source_file ic401529u_si_003.cif
_cod_data_source_block m:\picoli~1\monome~1\ciffil~1\13\ajhza1\ajhza1
_cod_depositor_comments
;
The following automatic conversions were performed:

'_symmetry_cell_setting' value 'Monoclinic' changed to 'monoclinic'
according to
/usr/data/users/saulius/automatic-downloads/current/ACS/lib/dictionaries/cif_core.dic
dictionary named 'cif_core.dic' version 2.4.2 from 2011-04-26.

Automatic conversion script
Id: cif_fix_values 2281 2013-09-26 08:29:07Z andrius 
;
_cod_original_sg_symbol_H-M P21/n
_cod_original_formula_sum 'C22 H25 Cl2 N2 O2.50 Ru'
_cod_database_code 4337149

loop_
_symmetry_equiv_pos_as_xyz
'x, y, z'
'-x+1/2, y+1/2, -z+1/2'
'-x, -y, -z'
'x-1/2, -y-1/2, z-1/2'

loop_
_atom_site_label
_atom_site_type_symbol
_atom_site_fract_x
_atom_site_fract_y
_atom_site_fract_z
_atom_site_U_iso_or_equiv
_atom_site_adp_type
_atom_site_occupancy
_atom_site_symmetry_multiplicity
_atom_site_calc_flag
_atom_site_refinement_flags
Ru1 Ru 0.434232(10) 0.240355(16) 0.133108(7) 0.01547(5) Uani 1 1 d .
Cl1 Cl 0.43432(3) 0.46825(5) 0.14861(2) 0.02476(12) Uani 1 1 d .
O1 O 0.17731(17) 0.4108(2) -0.09486(13) 0.0568(7) Uani 1 1 d .
N1 N 0.42985(11) 0.29047(18) 0.04853(8) 0.0185(4) Uani 1 1 d .
C1 C 0.40736(14) 0.1977(2) 0.21665(10) 0.0233(5) Uani 1 1 d .
Ru2 Ru 0.954636(10) 0.243059(16) 0.141876(7) 0.01581(5) Uani 1 1 d .
Cl2 Cl 0.64480(4) 0.02232(7) 0.13300(3) 0.03824(16) Uani 1 1 d .
O2 O 0.63301(10) 0.3135(2) 0.07331(8) 0.0329(4) Uani 1 1 d .
N2 N 0.54884(11) 0.26138(18) 0.12962(8) 0.0205(4) Uani 1 1 d .
C2 C 0.33753(14) 0.2178(2) 0.17597(10) 0.0223(5) Uani 1 1 d .
H2 H 0.3019 0.2794 0.1833 0.027 Uiso 1 1 calc R
Cl3 Cl 0.97991(4) 0.46304(6) 0.16729(2) 0.02812(13) Uani 1 1 d .
O3 O 1.16566(10) 0.29148(18) 0.09566(8) 0.0309(4) Uani 1 1 d .
N3 N 0.96218(11) 0.29810(17) 0.05982(8) 0.0173(4) Uani 1 1 d .
C3 C 0.32049(13) 0.1486(2) 0.12536(10) 0.0206(5) Uani 1 1 d .
H3 H 0.2728 0.1613 0.0997 0.025 Uiso 1 1 calc R
Cl4 Cl 1.14447(4) -0.01805(7) 0.12834(3) 0.03749(16) Uani 1 1 d .
O4 O 0.74115(11) 0.4094(2) 0.02380(9) 0.0330(4) Uani 1 1 d .
N4 N 1.07153(11) 0.23316(19) 0.14290(8) 0.0211(4) Uani 1 1 d .
C4 C 0.37423(13) 0.0590(2) 0.11219(10) 0.0201(4) Uani 1 1 d .
O5 O 0.74154(13) 0.5020(2) -0.08198(9) 0.0343(4) Uani 1 1 d .
C5 C 0.44354(14) 0.0387(2) 0.15234(10) 0.0214(5) Uani 1 1 d .
H5 H 0.4799 -0.0212 0.1447 0.026 Uiso 1 1 calc R
C6 C 0.45901(14) 0.1074(2) 0.20409(10) 0.0225(5) Uani 1 1 d .
H6 H 0.5055 0.0918 0.2308 0.027 Uiso 1 1 calc R
C7 C 0.42583(17) 0.2745(3) 0.26996(11) 0.0333(6) Uani 1 1 d .
H7A H 0.4806 0.2660 0.2872 0.050 Uiso 1 1 calc R
H7B H 0.3952 0.2438 0.2964 0.050 Uiso 1 1 calc R
H7C H 0.4138 0.3639 0.2611 0.050 Uiso 1 1 calc R
C8 C 0.35569(15) -0.0139(2) 0.05699(10) 0.0262(5) Uani 1 1 d .
H8 H 0.3171 0.0366 0.0297 0.031 Uiso 1 1 calc R
C9 C 0.31830(18) -0.1407(3) 0.06655(13) 0.0392(7) Uani 1 1 d .
H9A H 0.3551 -0.1926 0.0930 0.059 Uiso 1 1 calc R
H9B H 0.3031 -0.1856 0.0305 0.059 Uiso 1 1 calc R
H9C H 0.2728 -0.1251 0.0823 0.059 Uiso 1 1 calc R
C10 C 0.42455(18) -0.0356(3) 0.03054(12) 0.0361(6) Uani 1 1 d .
H10A H 0.4476 0.0463 0.0244 0.054 Uiso 1 1 calc R
H10B H 0.4080 -0.0792 -0.0058 0.054 Uiso 1 1 calc R
H10C H 0.4625 -0.0879 0.0558 0.054 Uiso 1 1 calc R
C11 C 0.91363(15) 0.2071(2) 0.22109(10) 0.0250(5) Uani 1 1 d .
C12 C 0.85067(14) 0.2481(2) 0.17789(11) 0.0246(5) Uani 1 1 d .
H12 H 0.8209 0.3190 0.1846 0.030 Uiso 1 1 calc R
C13 C 0.83211(13) 0.1853(2) 0.12573(10) 0.0215(5) Uani 1 1 d .
H13 H 0.7887 0.2119 0.0982 0.026 Uiso 1 1 calc R
C14 C 0.87776(13) 0.0815(2) 0.11340(10) 0.0191(4) Uani 1 1 d .
C15 C 0.94084(13) 0.0423(2) 0.15593(9) 0.0195(4) Uani 1 1 d .
H15 H 0.9722 -0.0260 0.1487 0.023 Uiso 1 1 calc R
C16 C 0.95783(14) 0.1042(2) 0.20965(10) 0.0234(5) Uani 1 1 d .
H16 H 0.9997 0.0753 0.2380 0.028 Uiso 1 1 calc R
C17 C 0.93362(19) 0.2771(3) 0.27633(11) 0.0392(7) Uani 1 1 d .
H17A H 0.8983 0.2518 0.3003 0.059 Uiso 1 1 calc R
H17B H 0.9292 0.3686 0.2693 0.059 Uiso 1 1 calc R
H17C H 0.9864 0.2565 0.2954 0.059 Uiso 1 1 calc R
C18 C 0.85738(14) 0.0154(2) 0.05679(10) 0.0238(5) Uani 1 1 d .
H18 H 0.8242 0.0740 0.0295 0.029 Uiso 1 1 calc R
C19 C 0.81014(16) -0.1035(3) 0.06286(12) 0.0347(6) Uani 1 1 d .
H19A H 0.8409 -0.1612 0.0904 0.052 Uiso 1 1 calc R
H19B H 0.7956 -0.1462 0.0262 0.052 Uiso 1 1 calc R
H19C H 0.7637 -0.0790 0.0759 0.052 Uiso 1 1 calc R
C20 C 0.92642(17) -0.0195(3) 0.03252(12) 0.0340(6) Uani 1 1 d .
H20A H 0.9566 0.0569 0.0295 0.051 Uiso 1 1 calc R
H20B H 0.9089 -0.0569 -0.0051 0.051 Uiso 1 1 calc R
H20C H 0.9583 -0.0810 0.0574 0.051 Uiso 1 1 calc R
C31 C 0.36549(15) 0.3050(2) 0.00855(10) 0.0240(5) Uani 1 1 d .
H31 H 0.3172 0.2912 0.0183 0.029 Uiso 1 1 calc R
C32 C 0.36725(16) 0.3396(2) -0.04648(10) 0.0298(6) Uani 1 1 d .
H32 H 0.3209 0.3477 -0.0741 0.036 Uiso 1 1 calc R
C33 C 0.43727(17) 0.3622(2) -0.06046(10) 0.0308(6) Uani 1 1 d .
H33 H 0.4399 0.3864 -0.0978 0.037 Uiso 1 1 calc R
C34 C 0.50341(16) 0.3489(2) -0.01921(10) 0.0261(5) Uani 1 1 d .
H34 H 0.5522 0.3649 -0.0278 0.031 Uiso 1 1 calc R
C35 C 0.49817(14) 0.3121(2) 0.03462(9) 0.0198(4) Uani 1 1 d .
C36 C 0.56730(14) 0.2956(2) 0.08139(10) 0.0219(5) Uani 1 1 d .
C37 C 0.60817(14) 0.2432(3) 0.17839(10) 0.0264(5) Uani 1 1 d .
C38 C 0.61694(16) 0.3316(3) 0.22216(12) 0.0379(7) Uani 1 1 d .
H38 H 0.5863 0.4063 0.2175 0.046 Uiso 1 1 calc R
C39 C 0.66982(17) 0.3118(4) 0.27231(13) 0.0539(10) Uani 1 1 d .
H39 H 0.6754 0.3728 0.3018 0.065 Uiso 1 1 calc R
C40 C 0.71421(18) 0.2038(5) 0.27936(13) 0.0585(11) Uani 1 1 d .
H40 H 0.7497 0.1897 0.3141 0.070 Uiso 1 1 calc R
C41 C 0.70761(16) 0.1160(4) 0.23658(13) 0.0469(8) Uani 1 1 d .
H41 H 0.7390 0.0423 0.2414 0.056 Uiso 1 1 calc R
C42 C 0.65439(14) 0.1359(3) 0.18598(11) 0.0313(6) Uani 1 1 d .
C43 C 0.90237(14) 0.3212(2) 0.01705(10) 0.0224(5) Uani 1 1 d .
H43 H 0.8518 0.3164 0.0237 0.027 Uiso 1 1 calc R
C44 C 0.91219(16) 0.3518(2) -0.03665(10) 0.0277(5) Uani 1 1 d .
H44 H 0.8688 0.3663 -0.0664 0.033 Uiso 1 1 calc R
C45 C 0.98562(16) 0.3612(2) -0.04665(11) 0.0288(5) Uani 1 1 d .
H45 H 0.9934 0.3807 -0.0833 0.035 Uiso 1 1 calc R
C46 C 1.04750(15) 0.3415(2) -0.00216(10) 0.0244(5) Uani 1 1 d .
H46 H 1.0986 0.3500 -0.0075 0.029 Uiso 1 1 calc R
C47 C 1.03379(13) 0.3092(2) 0.05024(10) 0.0192(4) Uani 1 1 d .
C48 C 1.09752(13) 0.2782(2) 0.09913(10) 0.0214(5) Uani 1 1 d .
C49 C 1.12685(14) 0.1895(3) 0.19037(10) 0.0273(5) Uani 1 1 d .
C50 C 1.14227(18) 0.2580(3) 0.24043(13) 0.0430(8) Uani 1 1 d .
H50 H 1.1165 0.3359 0.2432 0.052 Uiso 1 1 calc R
C51 C 1.1961(2) 0.2118(5) 0.28692(13) 0.0586(11) Uani 1 1 d .
H51 H 1.2064 0.2588 0.3212 0.070 Uiso 1 1 calc R
C52 C 1.23402(19) 0.1004(4) 0.28378(14) 0.0590(11) Uani 1 1 d .
H52 H 1.2711 0.0712 0.3154 0.071 Uiso 1 1 calc R
C53 C 1.21857(16) 0.0309(4) 0.23504(14) 0.0467(9) Uani 1 1 d .
H53 H 1.2444 -0.0472 0.2328 0.056 Uiso 1 1 calc R
C54 C 1.16479(15) 0.0752(3) 0.18878(11) 0.0312(6) Uani 1 1 d .
H4A H 0.733(2) 0.441(4) -0.0127(17) 0.061(11) Uiso 1 1 d .
H5A H 0.768(2) 0.568(4) -0.0847(15) 0.054(11) Uiso 1 1 d .
H47A H 0.208(3) 0.477(5) -0.081(2) 0.092(17) Uiso 1 1 d .
H4B H 0.703(2) 0.391(4) 0.0315(16) 0.055(12) Uiso 1 1 d .
H5B H 0.702(2) 0.513(3) -0.0993(14) 0.031(9) Uiso 1 1 d .
H47B H 0.137(3) 0.432(5) -0.120(2) 0.107(19) Uiso 1 1 d .

loop_
_atom_site_aniso_label
_atom_site_aniso_U_11
_atom_site_aniso_U_22
_atom_site_aniso_U_33
_atom_site_aniso_U_23
_atom_site_aniso_U_13
_atom_site_aniso_U_12
Ru1 0.01603(9) 0.01693(9) 0.01407(9) -0.00017(6) 0.00459(6) 0.00154(6)
Cl1 0.0283(3) 0.0198(3) 0.0266(3) -0.0039(2) 0.0066(2) -0.0002(2)
O1 0.0554(16) 0.0414(14) 0.0662(17) -0.0068(12) -0.0035(13) 0.0031(12)
N1 0.0234(10) 0.0145(9) 0.0176(9) -0.0014(7) 0.0042(7) 0.0014(7)
C1 0.0303(13) 0.0246(12) 0.0180(11) 0.0007(9) 0.0117(9) -0.0030(10)
Ru2 0.01768(9) 0.01587(9) 0.01488(9) -0.00069(6) 0.00573(7) -0.00172(6)
Cl2 0.0370(4) 0.0409(4) 0.0398(4) 0.0051(3) 0.0149(3) 0.0148(3)
O2 0.0258(9) 0.0447(11) 0.0314(10) 0.0057(9) 0.0135(8) -0.0050(8)
N2 0.0187(9) 0.0257(10) 0.0178(9) -0.0001(8) 0.0056(7) 0.0008(8)
C2 0.0228(12) 0.0229(11) 0.0251(12) -0.0007(9) 0.0139(9) 0.0001(9)
Cl3 0.0435(4) 0.0200(3) 0.0229(3) -0.0044(2) 0.0117(3) -0.0070(2)
O3 0.0197(9) 0.0362(10) 0.0393(10) 0.0125(8) 0.0120(8) 0.0011(8)
N3 0.0214(9) 0.0131(8) 0.0184(9) 0.0001(7) 0.0063(7) 0.0009(7)
C3 0.0164(11) 0.0224(11) 0.0237(11) 0.0011(9) 0.0060(9) -0.0009(9)
Cl4 0.0367(4) 0.0350(3) 0.0432(4) 0.0094(3) 0.0139(3) 0.0090(3)
O4 0.0233(10) 0.0440(12) 0.0331(11) 0.0072(9) 0.0089(8) -0.0011(9)
N4 0.0177(9) 0.0255(10) 0.0203(10) 0.0023(8) 0.0048(8) -0.0025(8)
C4 0.0226(11) 0.0178(10) 0.0213(11) 0.0007(9) 0.0080(9) -0.0003(9)
O5 0.0280(11) 0.0396(12) 0.0337(11) 0.0097(9) 0.0028(9) -0.0017(9)
C5 0.0241(11) 0.0193(11) 0.0228(11) 0.0040(9) 0.0096(9) 0.0041(9)
C6 0.0240(12) 0.0254(12) 0.0184(11) 0.0057(9) 0.0050(9) 0.0014(10)
C7 0.0426(16) 0.0376(15) 0.0222(12) -0.0072(11) 0.0125(11) -0.0032(12)
C8 0.0324(13) 0.0226(12) 0.0229(12) -0.0039(9) 0.0046(10) -0.0005(10)
C9 0.0438(17) 0.0301(14) 0.0459(17) -0.0130(13) 0.0146(14) -0.0116(12)
C10 0.0521(18) 0.0307(14) 0.0316(14) -0.0100(11) 0.0227(13) -0.0036(13)
C11 0.0320(13) 0.0278(12) 0.0186(11) -0.0016(9) 0.0132(10) -0.0093(10)
C12 0.0252(12) 0.0244(12) 0.0290(13) -0.0042(10) 0.0164(10) -0.0021(9)
C13 0.0169(10) 0.0240(11) 0.0247(12) 0.0014(9) 0.0072(9) -0.0014(9)
C14 0.0204(11) 0.0169(10) 0.0213(11) -0.0006(9) 0.0078(9) -0.0043(9)
C15 0.0220(11) 0.0169(10) 0.0201(11) 0.0014(8) 0.0057(9) -0.0024(9)
C16 0.0266(12) 0.0252(12) 0.0184(11) 0.0058(9) 0.0047(9) -0.0068(10)
C17 0.0538(19) 0.0447(16) 0.0229(13) -0.0107(12) 0.0168(13) -0.0156(14)
C18 0.0275(12) 0.0220(11) 0.0207(11) -0.0029(9) 0.0024(9) -0.0008(10)
C19 0.0354(15) 0.0324(14) 0.0357(15) -0.0122(12) 0.0064(12) -0.0124(12)
C20 0.0432(16) 0.0293(14) 0.0337(14) -0.0123(11) 0.0178(12) -0.0070(12)
C31 0.0284(12) 0.0216(11) 0.0207(11) -0.0011(9) 0.0024(9) 0.0030(10)
C32 0.0398(15) 0.0289(13) 0.0177(11) 0.0002(10) -0.0010(10) 0.0079(11)
C33 0.0513(17) 0.0263(13) 0.0156(11) 0.0025(9) 0.0092(11) 0.0062(12)
C34 0.0369(14) 0.0214(11) 0.0227(12) 0.0006(9) 0.0121(10) 0.0000(10)
C35 0.0278(12) 0.0140(10) 0.0189(11) -0.0011(8) 0.0077(9) 0.0016(9)
C36 0.0239(12) 0.0207(11) 0.0224(11) -0.0003(9) 0.0082(9) -0.0015(9)
C37 0.0171(11) 0.0432(15) 0.0199(11) 0.0012(10) 0.0064(9) -0.0022(10)
C38 0.0274(14) 0.0588(19) 0.0280(14) -0.0110(13) 0.0068(11) -0.0059(13)
C39 0.0267(15) 0.106(3) 0.0279(15) -0.0181(18) 0.0033(12) -0.0095(18)
C40 0.0278(15) 0.123(4) 0.0221(14) 0.0062(18) 0.0002(12) -0.001(2)
C41 0.0251(14) 0.082(2) 0.0342(16) 0.0195(16) 0.0078(12) 0.0119(15)
C42 0.0209(12) 0.0509(17) 0.0240(12) 0.0075(12) 0.0090(10) 0.0044(12)
C43 0.0244(12) 0.0203(11) 0.0223(11) 0.0015(9) 0.0041(9) 0.0020(9)
C44 0.0362(14) 0.0240(12) 0.0211(12) 0.0031(10) 0.0024(10) 0.0049(10)
C45 0.0458(16) 0.0227(12) 0.0211(12) 0.0047(10) 0.0145(11) 0.0042(11)
C46 0.0315(13) 0.0181(11) 0.0278(12) 0.0039(9) 0.0156(10) 0.0032(10)
C47 0.0230(11) 0.0137(10) 0.0228(11) 0.0014(8) 0.0094(9) 0.0013(8)
C48 0.0199(11) 0.0177(10) 0.0280(12) 0.0016(9) 0.0082(9) 0.0001(9)
C49 0.0174(11) 0.0431(15) 0.0215(12) 0.0068(11) 0.0045(9) -0.0091(11)
C50 0.0326(15) 0.064(2) 0.0305(15) -0.0056(14) 0.0038(12) -0.0161(14)
C51 0.0432(19) 0.107(3) 0.0217(14) 0.0003(18) -0.0019(13) -0.032(2)
C52 0.0304(16) 0.102(3) 0.0381(18) 0.035(2) -0.0067(14) -0.0184(19)
C53 0.0256(14) 0.066(2) 0.0462(18) 0.0346(16) 0.0022(13) -0.0028(14)
C54 0.0209(12) 0.0432(15) 0.0298(13) 0.0150(12) 0.0063(10) -0.0037(11)

loop_
_atom_type_symbol
_atom_type_description
_atom_type_scat_dispersion_real
_atom_type_scat_dispersion_imag
_atom_type_scat_source
Ru Ru -1.2594 0.8363 'International Tables Vol C Tables 4.2.6.8 and 6.1.1.4'
Cl Cl 0.1484 0.1585 'International Tables Vol C Tables 4.2.6.8 and 6.1.1.4'
C C 0.0033 0.0016 'International Tables Vol C Tables 4.2.6.8 and 6.1.1.4'
H H 0.0000 0.0000 'International Tables Vol C Tables 4.2.6.8 and 6.1.1.4'
O O 0.0106 0.0060 'International Tables Vol C Tables 4.2.6.8 and 6.1.1.4'
N N 0.0061 0.0033 'International Tables Vol C Tables 4.2.6.8 and 6.1.1.4'

loop_
_geom_angle_atom_site_label_1
_geom_angle_atom_site_label_2
_geom_angle_atom_site_label_3
_geom_angle
N2 Ru1 N1 76.50(8)
N2 Ru1 C5 94.71(8)
N1 Ru1 C5 116.10(8)
N2 Ru1 C6 93.67(8)
N1 Ru1 C6 152.41(8)
C5 Ru1 C6 38.06(9)
N2 Ru1 C4 121.27(8)
N1 Ru1 C4 94.49(8)
C5 Ru1 C4 37.82(9)
C6 Ru1 C4 68.37(9)
N2 Ru1 C2 154.89(9)
N1 Ru1 C2 127.94(8)
C5 Ru1 C2 79.97(9)
C6 Ru1 C2 66.99(9)
C4 Ru1 C2 67.91(9)
N2 Ru1 C3 158.99(8)
N1 Ru1 C3 100.54(8)
C5 Ru1 C3 67.58(9)
C6 Ru1 C3 79.38(9)
C4 Ru1 C3 37.75(8)
C2 Ru1 C3 36.99(9)
N2 Ru1 C1 117.60(9)
N1 Ru1 C1 165.51(9)
C5 Ru1 C1 68.19(9)
C6 Ru1 C1 37.05(9)
C4 Ru1 C1 81.11(9)
C2 Ru1 C1 37.68(9)
C3 Ru1 C1 67.60(9)
N2 Ru1 Cl1 86.12(6)
N1 Ru1 Cl1 84.31(5)
C5 Ru1 Cl1 159.24(6)
C6 Ru1 Cl1 121.18(7)
C4 Ru1 Cl1 151.62(6)
C2 Ru1 Cl1 90.49(6)
C3 Ru1 Cl1 114.50(6)
C1 Ru1 Cl1 93.01(7)
H47A O1 H47B 114(5)
C31 N1 C35 118.6(2)
C31 N1 Ru1 125.50(16)
C35 N1 Ru1 115.90(15)
C6 C1 C2 117.9(2)
C6 C1 C7 121.3(2)
C2 C1 C7 120.9(2)
C6 C1 Ru1 70.20(13)
C2 C1 Ru1 70.54(13)
C7 C1 Ru1 128.62(18)
N4 Ru2 N3 76.14(7)
N4 Ru2 C15 95.50(8)
N3 Ru2 C15 116.77(8)
N4 Ru2 C16 95.20(8)
N3 Ru2 C16 153.65(8)
C15 Ru2 C16 38.30(9)
N4 Ru2 C14 121.32(8)
N3 Ru2 C14 94.46(8)
C15 Ru2 C14 37.81(8)
C16 Ru2 C14 68.51(9)
N4 Ru2 C12 156.61(9)
N3 Ru2 C12 126.43(9)
C15 Ru2 C12 80.14(9)
C16 Ru2 C12 67.11(9)
C14 Ru2 C12 67.91(9)
N4 Ru2 C13 158.92(8)
N3 Ru2 C13 99.62(8)
C15 Ru2 C13 67.63(9)
C16 Ru2 C13 79.45(9)
C14 Ru2 C13 37.77(8)
C12 Ru2 C13 36.90(9)
N4 Ru2 C11 119.49(9)
N3 Ru2 C11 163.87(9)
C15 Ru2 C11 68.23(9)
C16 Ru2 C11 37.02(9)
C14 Ru2 C11 80.90(9)
C12 Ru2 C11 37.59(10)
C13 Ru2 C11 67.32(9)
N4 Ru2 Cl3 85.01(6)
N3 Ru2 Cl3 85.99(5)
C15 Ru2 Cl3 156.75(6)
C16 Ru2 Cl3 118.45(7)
C14 Ru2 Cl3 153.05(6)
C12 Ru2 Cl3 90.18(6)
C13 Ru2 Cl3 115.55(6)
C11 Ru2 Cl3 91.23(7)
C36 N2 C37 119.2(2)
C36 N2 Ru1 119.64(16)
C37 N2 Ru1 121.15(15)
C3 C2 C1 121.3(2)
C3 C2 Ru1 71.99(13)
C1 C2 Ru1 71.77(13)
C3 C2 H2 119.3
C1 C2 H2 119.3
Ru1 C2 H2 129.4
C43 N3 C47 118.5(2)
C43 N3 Ru2 125.47(16)
C47 N3 Ru2 116.03(15)
C2 C3 C4 120.5(2)
C2 C3 Ru1 71.01(13)
C4 C3 Ru1 70.31(13)
C2 C3 H3 119.7
C4 C3 H3 119.7
Ru1 C3 H3 131.9
H4A O4 H4B 110(4)
C48 N4 C49 117.4(2)
C48 N4 Ru2 119.29(16)
C49 N4 Ru2 123.12(15)
C5 C4 C3 118.3(2)
C5 C4 C8 121.6(2)
C3 C4 C8 120.0(2)
C5 C4 Ru1 70.26(13)
C3 C4 Ru1 71.94(13)
C8 C4 Ru1 130.44(16)
H5A O5 H5B 107(3)
C4 C5 C6 120.4(2)
C4 C5 Ru1 71.92(13)
C6 C5 Ru1 71.50(13)
C4 C5 H5 119.8
C6 C5 H5 119.8
Ru1 C5 H5 129.1
C1 C6 C5 121.6(2)
C1 C6 Ru1 72.75(13)
C5 C6 Ru1 70.44(13)
C1 C6 H6 119.2
C5 C6 H6 119.2
Ru1 C6 H6 130.3
C1 C7 H7A 109.5
C1 C7 H7B 109.5
H7A C7 H7B 109.5
C1 C7 H7C 109.5
H7A C7 H7C 109.5
H7B C7 H7C 109.5
C4 C8 C10 113.8(2)
C4 C8 C9 109.2(2)
C10 C8 C9 110.4(2)
C4 C8 H8 107.7
C10 C8 H8 107.7
C9 C8 H8 107.7
C8 C9 H9A 109.5
C8 C9 H9B 109.5
H9A C9 H9B 109.5
C8 C9 H9C 109.5
H9A C9 H9C 109.5
H9B C9 H9C 109.5
C8 C10 H10A 109.5
C8 C10 H10B 109.5
H10A C10 H10B 109.5
C8 C10 H10C 109.5
H10A C10 H10C 109.5
H10B C10 H10C 109.5
C16 C11 C12 118.4(2)
C16 C11 C17 121.2(2)
C12 C11 C17 120.3(2)
C16 C11 Ru2 70.14(13)
C12 C11 Ru2 70.61(13)
C17 C11 Ru2 128.65(18)
C13 C12 C11 121.0(2)
C13 C12 Ru2 71.97(13)
C11 C12 Ru2 71.80(14)
C13 C12 H12 119.5
C11 C12 H12 119.5
Ru2 C12 H12 129.2
C12 C13 C14 120.8(2)
C12 C13 Ru2 71.13(14)
C14 C13 Ru2 70.43(13)
C12 C13 H13 119.6
C14 C13 H13 119.6
Ru2 C13 H13 131.8
C15 C14 C13 118.1(2)
C15 C14 C18 121.7(2)
C13 C14 C18 120.2(2)
C15 C14 Ru2 69.70(13)
C13 C14 Ru2 71.80(13)
C18 C14 Ru2 130.85(16)
C14 C15 C16 120.7(2)
C14 C15 Ru2 72.49(13)
C16 C15 Ru2 71.78(13)
C14 C15 H15 119.6
C16 C15 H15 119.6
Ru2 C15 H15 128.3
C11 C16 C15 120.9(2)
C11 C16 Ru2 72.84(14)
C15 C16 Ru2 69.92(13)
C11 C16 H16 119.5
C15 C16 H16 119.5
Ru2 C16 H16 130.3
C11 C17 H17A 109.5
C11 C17 H17B 109.5
H17A C17 H17B 109.5
C11 C17 H17C 109.5
H17A C17 H17C 109.5
H17B C17 H17C 109.5
C14 C18 C20 113.9(2)
C14 C18 C19 108.7(2)
C20 C18 C19 110.2(2)
C14 C18 H18 108.0
C20 C18 H18 108.0
C19 C18 H18 108.0
C18 C19 H19A 109.5
C18 C19 H19B 109.5
H19A C19 H19B 109.5
C18 C19 H19C 109.5
H19A C19 H19C 109.5
H19B C19 H19C 109.5
C18 C20 H20A 109.5
C18 C20 H20B 109.5
H20A C20 H20B 109.5
C18 C20 H20C 109.5
H20A C20 H20C 109.5
H20B C20 H20C 109.5
N1 C31 C32 122.1(2)
N1 C31 H31 118.9
C32 C31 H31 118.9
C33 C32 C31 119.1(2)
C33 C32 H32 120.5
C31 C32 H32 120.5
C34 C33 C32 118.8(2)
C34 C33 H33 120.6
C32 C33 H33 120.6
C33 C34 C35 119.5(2)
C33 C34 H34 120.2
C35 C34 H34 120.2
N1 C35 C34 121.9(2)
N1 C35 C36 115.66(19)
C34 C35 C36 122.5(2)
O2 C36 N2 126.7(2)
O2 C36 C35 121.0(2)
N2 C36 C35 112.3(2)
C42 C37 C38 118.4(2)
C42 C37 N2 122.4(2)
C38 C37 N2 119.0(2)
C39 C38 C37 120.7(3)
C39 C38 H38 119.6
C37 C38 H38 119.6
C40 C39 C38 120.0(3)
C40 C39 H39 120.0
C38 C39 H39 120.0
C41 C40 C39 120.5(3)
C41 C40 H40 119.7
C39 C40 H40 119.7
C40 C41 C42 119.6(3)
C40 C41 H41 120.2
C42 C41 H41 120.2
C37 C42 C41 120.8(3)
C37 C42 Cl2 120.1(2)
C41 C42 Cl2 119.1(2)
N3 C43 C44 121.9(2)
N3 C43 H43 119.0
C44 C43 H43 119.0
C45 C44 C43 119.5(2)
C45 C44 H44 120.2
C43 C44 H44 120.2
C44 C45 C46 118.7(2)
C44 C45 H45 120.7
C46 C45 H45 120.7
C45 C46 C47 118.9(2)
C45 C46 H46 120.5
C47 C46 H46 120.5
N3 C47 C46 122.4(2)
N3 C47 C48 115.67(19)
C46 C47 C48 121.9(2)
O3 C48 N4 127.2(2)
O3 C48 C47 120.8(2)
N4 C48 C47 112.0(2)
C54 C49 C50 118.0(3)
C54 C49 N4 121.1(2)
C50 C49 N4 120.8(3)
C49 C50 C51 119.7(3)
C49 C50 H50 120.2
C51 C50 H50 120.2
C52 C51 C50 121.1(3)
C52 C51 H51 119.4
C50 C51 H51 119.4
C51 C52 C53 119.9(3)
C51 C52 H52 120.1
C53 C52 H52 120.1
C52 C53 C54 119.6(3)
C52 C53 H53 120.2
C54 C53 H53 120.2
C49 C54 C53 121.7(3)
C49 C54 Cl4 120.0(2)
C53 C54 Cl4 118.3(3)

loop_
_geom_bond_atom_site_label_1
_geom_bond_atom_site_label_2
_geom_bond_distance
Ru1 N2 2.074(2)
Ru1 N1 2.1001(19)
Ru1 C5 2.174(2)
Ru1 C6 2.188(2)
Ru1 C4 2.196(2)
Ru1 C2 2.205(2)
Ru1 C3 2.218(2)
Ru1 C1 2.221(2)
Ru1 Cl1 2.4306(6)
O1 H47A 0.90(5)
O1 H47B 0.87(6)
N1 C31 1.343(3)
N1 C35 1.350(3)
C1 C6 1.401(3)
C1 C2 1.429(3)
C1 C7 1.500(3)
Ru2 N4 2.081(2)
Ru2 N3 2.1011(18)
Ru2 C15 2.165(2)
Ru2 C16 2.190(2)
Ru2 C14 2.202(2)
Ru2 C12 2.209(2)
Ru2 C13 2.220(2)
Ru2 C11 2.225(2)
Ru2 Cl3 2.4161(6)
Cl2 C42 1.736(3)
O2 C36 1.242(3)
N2 C36 1.328(3)
N2 C37 1.421(3)
C2 C3 1.403(3)
C2 H2 0.9500
O3 C48 1.243(3)
N3 C43 1.341(3)
N3 C47 1.350(3)
C3 C4 1.428(3)
C3 H3 0.9500
Cl4 C54 1.736(3)
O4 H4A 0.92(4)
O4 H4B 0.77(4)
N4 C48 1.331(3)
N4 C49 1.422(3)
C4 C5 1.417(3)
C4 C8 1.515(3)
O5 H5A 0.84(4)
O5 H5B 0.76(3)
C5 C6 1.423(3)
C5 H5 0.9500
C6 H6 0.9500
C7 H7A 0.9800
C7 H7B 0.9800
C7 H7C 0.9800
C8 C10 1.517(4)
C8 C9 1.533(4)
C8 H8 1.0000
C9 H9A 0.9800
C9 H9B 0.9800
C9 H9C 0.9800
C10 H10A 0.9800
C10 H10B 0.9800
C10 H10C 0.9800
C11 C16 1.402(4)
C11 C12 1.429(4)
C11 C17 1.502(3)
C12 C13 1.402(3)
C12 H12 0.9500
C13 C14 1.431(3)
C13 H13 0.9500
C14 C15 1.415(3)
C14 C18 1.511(3)
C15 C16 1.429(3)
C15 H15 0.9500
C16 H16 0.9500
C17 H17A 0.9800
C17 H17B 0.9800
C17 H17C 0.9800
C18 C20 1.517(4)
C18 C19 1.534(3)
C18 H18 1.0000
C19 H19A 0.9800
C19 H19B 0.9800
C19 H19C 0.9800
C20 H20A 0.9800
C20 H20B 0.9800
C20 H20C 0.9800
C31 C32 1.388(3)
C31 H31 0.9500
C32 C33 1.381(4)
C32 H32 0.9500
C33 C34 1.381(4)
C33 H33 0.9500
C34 C35 1.382(3)
C34 H34 0.9500
C35 C36 1.496(3)
C37 C42 1.388(4)
C37 C38 1.395(4)
C38 C39 1.386(4)
C38 H38 0.9500
C39 C40 1.376(6)
C39 H39 0.9500
C40 C41 1.375(5)
C40 H40 0.9500
C41 C42 1.397(4)
C41 H41 0.9500
C43 C44 1.386(3)
C43 H43 0.9500
C44 C45 1.384(4)
C44 H44 0.9500
C45 C46 1.384(4)
C45 H45 0.9500
C46 C47 1.385(3)
C46 H46 0.9500
C47 C48 1.492(3)
C49 C54 1.386(4)
C49 C50 1.387(4)
C50 C51 1.403(5)
C50 H50 0.9500
C51 C52 1.364(6)
C51 H51 0.9500
C52 C53 1.366(5)
C52 H52 0.9500
C53 C54 1.391(4)
C53 H53 0.9500
